data_1549727
loop_
_publ_author_name
'Olavarr\'ia-Contreras, Ignacio Jos\'e'
'Etcheverry-Berr\'ios, Alvaro'
'Qian, Wenjie'
'Guti\'errez-Cer\'on, Cristian'
'Campos-Olgu\'in, Aldo'
'Sa\~nudo, E Carolina'
'Duli\'c, Diana'
'Ruiz, Eliseo'
'Aliaga-Alcalde, N\'uria'
'Soler, Monica'
'van der Zant, Herre S. J.'

_publ_section_title
;
 Electric-field induced bistability in single-molecule conductance
 measurements for boron coordinated curcuminoid compounds.
;
_journal_issue 34
_journal_name_full 'Chemical science'
_journal_page_first 6988
_journal_page_last 6996
_journal_paper_doi 10.1039/c8sc02337a
_journal_volume 9
_journal_year 2018
_chemical_formula_moiety 'C21 H20 O2 S2'
_chemical_formula_sum 'C21 H20 O2 S2'
_chemical_formula_weight 368.49
_space_group_crystal_system monoclinic
_space_group_IT_number 14
_space_group_name_Hall '-P 2yn'
_space_group_name_H-M_alt 'P 1 21/n 1'
_symmetry_space_group_name_Hall '-P 2yn'
_symmetry_space_group_name_H-M 'P 1 21/n 1'
_atom_sites_solution_hydrogens geom
_audit_creation_method SHELXL-2014/7
_audit_update_record
;
2018-05-02 deposited with the CCDC.
2018-07-23 downloaded from the CCDC.
;
_cell_angle_alpha 90
_cell_angle_beta 103.390(2)
_cell_angle_gamma 90
_cell_formula_units_Z 4
_cell_length_a 13.7982(5)
_cell_length_b 5.5253(2)
_cell_length_c 24.9052(8)
_cell_measurement_reflns_used 5173
_cell_measurement_temperature 296(2)
_cell_measurement_theta_max 26.61
_cell_measurement_theta_min 2.62
_cell_volume 1847.14(11)
_computing_cell_refinement 'Bruker SAINT'
_computing_data_collection 'Bruker APEX2'
_computing_data_reduction 'Bruker SAINT'
_computing_structure_refinement 'SHELXL-2014 (Sheldrick 2014)'
_computing_structure_solution 'SHELXS-97 (Sheldrick 2008)'
_diffrn_ambient_temperature 296(2)
_diffrn_measured_fraction_theta_full 0.998
_diffrn_measured_fraction_theta_max 0.997
_diffrn_measurement_device_type 'Bruker APEX-II CCD'
_diffrn_measurement_method '\f and \w scans'
_diffrn_radiation_type MoK\a
_diffrn_radiation_wavelength 0.71073
_diffrn_reflns_av_R_equivalents 0.0299
_diffrn_reflns_av_unetI/netI 0.0292
_diffrn_reflns_Laue_measured_fraction_full 0.998
_diffrn_reflns_Laue_measured_fraction_max 0.997
_diffrn_reflns_limit_h_max 17
_diffrn_reflns_limit_h_min -17
_diffrn_reflns_limit_k_max 7
_diffrn_reflns_limit_k_min -7
_diffrn_reflns_limit_l_max 32
_diffrn_reflns_limit_l_min -32
_diffrn_reflns_number 15846
_diffrn_reflns_point_group_measured_fraction_full 0.998
_diffrn_reflns_point_group_measured_fraction_max 0.997
_diffrn_reflns_theta_full 25.242
_diffrn_reflns_theta_max 27.483
_diffrn_reflns_theta_min 1.555
_diffrn_source microsource
_exptl_absorpt_coefficient_mu 0.299
_exptl_absorpt_correction_T_max 0.7458
_exptl_absorpt_correction_T_min 0.6753
_exptl_absorpt_correction_type multi-scan
_exptl_absorpt_process_details SADABS
_exptl_crystal_colour yellow
_exptl_crystal_density_diffrn 1.325
_exptl_crystal_description BLOCK
_exptl_crystal_F_000 776
_exptl_crystal_size_max 0.743
_exptl_crystal_size_mid 0.197
_exptl_crystal_size_min 0.175
_refine_diff_density_max 0.240
_refine_diff_density_min -0.283
_refine_diff_density_rms 0.073
_refine_ls_extinction_method none
_refine_ls_goodness_of_fit_ref 1.124
_refine_ls_hydrogen_treatment constr
_refine_ls_matrix_type full
_refine_ls_number_parameters 229
_refine_ls_number_reflns 4216
_refine_ls_number_restraints 0
_refine_ls_restrained_S_all 1.124
_refine_ls_R_factor_all 0.0654
_refine_ls_R_factor_gt 0.0432
_refine_ls_shift/su_max 0.001
_refine_ls_shift/su_mean 0.000
_refine_ls_structure_factor_coef Fsqd
_refine_ls_weighting_details 'w=1/[\s^2^(Fo^2^)+(0.0750P)^2^+0.4004P] where P=(Fo^2^+2Fc^2^)/3'
_refine_ls_weighting_scheme calc
_refine_ls_wR_factor_gt 0.1213
_refine_ls_wR_factor_ref 0.1555
_reflns_Friedel_coverage 0.000
_reflns_number_gt 3074
_reflns_number_total 4216
_reflns_threshold_expression 'I > 2\s(I)'
_cod_data_source_file c8sc02337a2.cif
_cod_data_source_block 1563AC073_0m_a
_cod_depositor_comments 'Adding full bibliography for 1549726--1549727.cif.'
_cod_database_code 1549727
_shelx_shelxl_version_number 2014/7
_shelx_space_group_comment
;
The symmetry employed for this shelxl refinement is uniquely defined
by the following loop, which should always be used as a source of
symmetry information in preference to the above space-group names.
They are only intended as comments.
;
_shelx_estimated_absorpt_t_min 0.808
_shelx_estimated_absorpt_t_max 0.949

loop_
_space_group_symop_operation_xyz
'x, y, z'
'-x+1/2, y+1/2, -z+1/2'
'-x, -y, -z'
'x-1/2, -y-1/2, z-1/2'

loop_
_atom_site_label
_atom_site_type_symbol
_atom_site_fract_x
_atom_site_fract_y
_atom_site_fract_z
_atom_site_U_iso_or_equiv
_atom_site_adp_type
_atom_site_occupancy
_atom_site_site_symmetry_order
_atom_site_calc_flag
_atom_site_refinement_flags_posn
_atom_site_refinement_flags_adp
S2 S 1.31056(5) 0.30859(13) 0.53786(3) 0.0683(2) Uani 1 1 d . .
S1 S 0.05902(4) 0.45669(14) 0.09856(3) 0.0712(2) Uani 1 1 d . .
O2 O 0.78921(12) 1.0894(3) 0.34534(7) 0.0635(4) Uani 1 1 d . .
O1 O 0.61190(13) 1.0920(3) 0.29134(7) 0.0675(5) Uani 1 1 d . .
H1 H 0.6547 1.1291 0.3188 0.101 Uiso 1 1 calc R U
C5 C 0.35368(15) 0.7262(4) 0.20505(7) 0.0435(4) Uani 1 1 d . .
C4 C 0.44540(16) 0.8333(4) 0.23700(8) 0.0485(5) Uani 1 1 d . .
H4 H 0.4395 0.9850 0.2521 0.058 Uiso 1 1 calc R U
C15 C 1.04074(15) 0.6935(4) 0.43144(8) 0.0486(5) Uani 1 1 d . .
C10 C 0.35086(15) 0.5108(4) 0.17572(8) 0.0475(5) Uani 1 1 d . .
H10 H 0.4094 0.4240 0.1781 0.057 Uiso 1 1 calc R U
C6 C 0.26371(16) 0.8470(4) 0.20172(8) 0.0491(5) Uani 1 1 d . .
H6 H 0.2632 0.9896 0.2215 0.059 Uiso 1 1 calc R U
C12 C 0.79486(16) 0.8659(4) 0.33285(8) 0.0506(5) Uani 1 1 d . .
C14 C 0.95328(16) 0.8154(4) 0.39941(8) 0.0522(5) Uani 1 1 d . .
H14 H 0.9453 0.9757 0.4089 0.063 Uiso 1 1 calc R U
C8 C 0.17443(15) 0.5495(4) 0.13945(8) 0.0465(5) Uani 1 1 d . .
C13 C 0.88311(16) 0.7282(4) 0.35824(9) 0.0535(5) Uani 1 1 d . .
H13 H 0.8908 0.5733 0.3452 0.064 Uiso 1 1 calc R U
C2 C 0.62340(16) 0.8667(4) 0.27896(8) 0.0500(5) Uani 1 1 d . .
C7 C 0.17602(16) 0.7596(4) 0.16984(8) 0.0505(5) Uani 1 1 d . .
H7 H 0.1169 0.8427 0.1686 0.061 Uiso 1 1 calc R U
C9 C 0.26326(15) 0.4234(4) 0.14325(8) 0.0482(5) Uani 1 1 d . .
H9 H 0.2634 0.2798 0.1238 0.058 Uiso 1 1 calc R U
C3 C 0.53671(16) 0.7400(4) 0.24718(8) 0.0517(5) Uani 1 1 d . .
H3 H 0.5454 0.5872 0.2333 0.062 Uiso 1 1 calc R U
C18 C 1.20856(15) 0.4686(4) 0.49852(9) 0.0503(5) Uani 1 1 d . .
C1 C 0.71422(16) 0.7515(4) 0.29687(8) 0.0517(5) Uani 1 1 d . .
H1A H 0.7221 0.5950 0.2848 0.062 Uiso 1 1 calc R U
C20 C 1.07621(17) 0.4745(4) 0.41630(9) 0.0576(6) Uani 1 1 d . .
H20 H 1.0433 0.4002 0.3837 0.069 Uiso 1 1 calc R U
C17 C 1.17565(16) 0.6873(4) 0.51363(9) 0.0568(6) Uani 1 1 d . .
H17 H 1.2083 0.7604 0.5465 0.068 Uiso 1 1 calc R U
C16 C 1.09429(16) 0.7985(4) 0.48012(9) 0.0576(6) Uani 1 1 d . .
H16 H 1.0745 0.9490 0.4904 0.069 Uiso 1 1 calc R U
C19 C 1.15861(19) 0.3663(5) 0.44845(10) 0.0614(6) Uani 1 1 d . .
H19 H 1.1818 0.2220 0.4368 0.074 Uiso 1 1 calc R U
C21 C 1.3640(2) 0.5149(5) 0.59140(10) 0.0713(7) Uani 1 1 d . .
H21A H 1.3857 0.6576 0.5756 0.107 Uiso 1 1 calc R U
H21B H 1.4199 0.4400 0.6159 0.107 Uiso 1 1 calc R U
H21C H 1.3151 0.5582 0.6116 0.107 Uiso 1 1 calc R U
C11 C 0.0904(2) 0.2496(6) 0.05079(11) 0.0754(8) Uani 1 1 d . .
H11A H 0.1369 0.3240 0.0326 0.113 Uiso 1 1 calc R U
H11B H 0.0312 0.2052 0.0239 0.113 Uiso 1 1 calc R U
H11C H 0.1198 0.1074 0.0700 0.113 Uiso 1 1 calc R U

loop_
_atom_site_aniso_label
_atom_site_aniso_U_11
_atom_site_aniso_U_22
_atom_site_aniso_U_33
_atom_site_aniso_U_23
_atom_site_aniso_U_13
_atom_site_aniso_U_12
S2 0.0587(4) 0.0600(4) 0.0821(4) -0.0058(3) 0.0077(3) 0.0112(3)
S1 0.0446(3) 0.0847(5) 0.0815(4) -0.0236(4) 0.0086(3) -0.0018(3)
O2 0.0664(10) 0.0519(10) 0.0646(9) -0.0106(8) -0.0006(8) -0.0056(8)
O1 0.0661(11) 0.0531(10) 0.0731(11) -0.0124(8) -0.0043(8) 0.0007(8)
C5 0.0496(10) 0.0420(11) 0.0406(9) 0.0028(8) 0.0139(8) -0.0024(9)
C4 0.0557(12) 0.0462(12) 0.0437(10) -0.0028(9) 0.0119(8) -0.0038(10)
C15 0.0461(10) 0.0543(13) 0.0466(10) -0.0055(9) 0.0131(8) -0.0028(10)
C10 0.0455(10) 0.0455(11) 0.0526(11) 0.0003(9) 0.0140(8) 0.0034(9)
C6 0.0590(12) 0.0426(11) 0.0474(10) -0.0031(9) 0.0159(9) 0.0035(10)
C12 0.0545(12) 0.0551(13) 0.0429(10) -0.0042(10) 0.0128(9) -0.0053(10)
C14 0.0533(12) 0.0556(13) 0.0481(10) -0.0062(10) 0.0130(9) -0.0024(10)
C8 0.0462(10) 0.0473(12) 0.0473(10) 0.0021(9) 0.0131(8) -0.0019(9)
C13 0.0532(12) 0.0550(13) 0.0519(11) -0.0067(10) 0.0115(9) -0.0035(10)
C2 0.0572(12) 0.0504(12) 0.0421(10) -0.0029(9) 0.0110(8) -0.0048(10)
C7 0.0488(11) 0.0509(12) 0.0529(11) 0.0008(10) 0.0139(9) 0.0085(10)
C9 0.0491(11) 0.0435(11) 0.0528(11) -0.0047(9) 0.0136(8) -0.0008(9)
C3 0.0543(12) 0.0504(12) 0.0491(11) -0.0055(10) 0.0092(9) -0.0031(10)
C18 0.0458(10) 0.0498(12) 0.0577(11) -0.0033(10) 0.0171(9) -0.0014(9)
C1 0.0540(12) 0.0508(12) 0.0487(11) -0.0090(9) 0.0086(9) -0.0048(10)
C20 0.0596(13) 0.0606(14) 0.0516(11) -0.0163(11) 0.0109(10) -0.0033(11)
C17 0.0515(12) 0.0587(14) 0.0568(12) -0.0155(11) 0.0057(9) 0.0024(11)
C16 0.0521(12) 0.0575(14) 0.0604(12) -0.0177(11) 0.0072(10) 0.0062(11)
C19 0.0665(14) 0.0530(13) 0.0659(13) -0.0170(12) 0.0181(11) 0.0057(12)
C21 0.0669(15) 0.0791(18) 0.0623(14) 0.0013(13) 0.0035(11) 0.0080(14)
C11 0.0608(14) 0.094(2) 0.0682(15) -0.0211(15) 0.0093(12) -0.0100(15)

loop_
_atom_type_symbol
_atom_type_description
_atom_type_scat_dispersion_real
_atom_type_scat_dispersion_imag
_atom_type_scat_source
C C 0.0033 0.0016 'International Tables Vol C Tables 4.2.6.8 and 6.1.1.4'
H H 0.0000 0.0000 'International Tables Vol C Tables 4.2.6.8 and 6.1.1.4'
N N 0.0061 0.0033 'International Tables Vol C Tables 4.2.6.8 and 6.1.1.4'
O O 0.0106 0.0060 'International Tables Vol C Tables 4.2.6.8 and 6.1.1.4'
S S 0.1246 0.1234 'International Tables Vol C Tables 4.2.6.8 and 6.1.1.4'
Zn Zn 0.2839 1.4301 'International Tables Vol C Tables 4.2.6.8 and 6.1.1.4'

loop_
_geom_angle_atom_site_label_1
_geom_angle_atom_site_label_2
_geom_angle_atom_site_label_3
_geom_angle
C18 S2 C21 103.59(12)
C8 S1 C11 104.36(11)
C2 O1 H1 109.5
C10 C5 C6 117.48(19)
C10 C5 C4 123.34(18)
C6 C5 C4 119.14(19)
C3 C4 C5 127.7(2)
C3 C4 H4 116.1
C5 C4 H4 116.1
C20 C15 C16 116.7(2)
C20 C15 C14 123.78(19)
C16 C15 C14 119.5(2)
C9 C10 C5 121.47(19)
C9 C10 H10 119.3
C5 C10 H10 119.3
C7 C6 C5 121.29(19)
C7 C6 H6 119.4
C5 C6 H6 119.4
O2 C12 C1 120.3(2)
O2 C12 C13 119.48(19)
C1 C12 C13 120.2(2)
C13 C14 C15 128.5(2)
C13 C14 H14 115.8
C15 C14 H14 115.8
C7 C8 C9 118.68(19)
C7 C8 S1 117.36(16)
C9 C8 S1 123.95(17)
C14 C13 C12 122.3(2)
C14 C13 H13 118.8
C12 C13 H13 118.8
O1 C2 C1 120.97(19)
O1 C2 C3 117.4(2)
C1 C2 C3 121.6(2)
C6 C7 C8 120.80(19)
C6 C7 H7 119.6
C8 C7 H7 119.6
C10 C9 C8 120.2(2)
C10 C9 H9 119.9
C8 C9 H9 119.9
C4 C3 C2 122.8(2)
C4 C3 H3 118.6
C2 C3 H3 118.6
C17 C18 C19 118.3(2)
C17 C18 S2 124.27(17)
C19 C18 S2 117.41(18)
C2 C1 C12 121.5(2)
C2 C1 H1A 119.2
C12 C1 H1A 119.2
C19 C20 C15 121.3(2)
C19 C20 H20 119.4
C15 C20 H20 119.4
C18 C17 C16 120.0(2)
C18 C17 H17 120.0
C16 C17 H17 120.0
C17 C16 C15 122.4(2)
C17 C16 H16 118.8
C15 C16 H16 118.8
C20 C19 C18 121.1(2)
C20 C19 H19 119.4
C18 C19 H19 119.4
S2 C21 H21A 109.5
S2 C21 H21B 109.5
H21A C21 H21B 109.5
S2 C21 H21C 109.5
H21A C21 H21C 109.5
H21B C21 H21C 109.5
S1 C11 H11A 109.5
S1 C11 H11B 109.5
H11A C11 H11B 109.5
S1 C11 H11C 109.5
H11A C11 H11C 109.5
H11B C11 H11C 109.5

loop_
_geom_bond_atom_site_label_1
_geom_bond_atom_site_label_2
_geom_bond_distance
S2 C18 1.756(2)
S2 C21 1.779(3)
S1 C8 1.756(2)
S1 C11 1.775(3)
O2 C12 1.280(3)
O1 C2 1.301(3)
O1 H1 0.8200
C5 C10 1.392(3)
C5 C6 1.395(3)
C5 C4 1.455(3)
C4 C3 1.330(3)
C4 H4 0.9300
C15 C20 1.390(3)
C15 C16 1.392(3)
C15 C14 1.449(3)
C10 C9 1.377(3)
C10 H10 0.9300
C6 C7 1.372(3)
C6 H6 0.9300
C12 C1 1.406(3)
C12 C13 1.451(3)
C14 C13 1.327(3)
C14 H14 0.9300
C8 C7 1.384(3)
C8 C9 1.394(3)
C13 H13 0.9300
C2 C1 1.384(3)
C2 C3 1.452(3)
C7 H7 0.9300
C9 H9 0.9300
C3 H3 0.9300
C18 C17 1.374(3)
C18 C19 1.397(3)
C1 H1A 0.9300
C20 C19 1.368(3)
C20 H20 0.9300
C17 C16 1.378(3)
C17 H17 0.9300
C16 H16 0.9300
C19 H19 0.9300
C21 H21A 0.9600
C21 H21B 0.9600
C21 H21C 0.9600
C11 H11A 0.9600
C11 H11B 0.9600
C11 H11C 0.9600
